data_2006418
loop_
_publ_author_name
'Paix\~ao, J. A.'
'Matos Beja, A.'
'Ramos Silva, M.'
'de Matos Gomes, E.'
'Mart\'in-Gil, J.'
'Mart\'in-Gil, F.J.'

_publ_section_title
;
 <i>N</i>,<i>N</i>'-Diphenylguanidinium Hydrogenselenite Monohydrate
;
_journal_issue 8
_journal_name_full 'Acta Crystallographica Section C'
_journal_page_first 1113
_journal_page_last 1115
_journal_paper_doi 10.1107/S0108270197004472
_journal_volume 53
_journal_year 1997
_chemical_formula_moiety 'C13 H14 N3 1+,H Se O3 1-, H2 O'
_chemical_formula_structural '(C13 H14 N3) (H Se O3) (H2 O)'
_chemical_formula_sum 'C13 H17 N3 O4 Se'
_chemical_formula_weight 358.26
_chemical_name_systematic
;
N,N'-Diphenylguanidinium hydrogenselenite monohydrate
;
_space_group_IT_number 14
_symmetry_cell_setting monoclinic
_symmetry_space_group_name_Hall '-P 2yn'
_symmetry_space_group_name_H-M 'P 1 21/n 1'
_audit_creation_method SHELXL
_cell_angle_alpha 90.00
_cell_angle_beta 93.750(10)
_cell_angle_gamma 90.00
_cell_formula_units_Z 4
_cell_length_a 6.3600(10)
_cell_length_b 19.272(2)
_cell_length_c 12.604(2)
_cell_measurement_reflns_used 25
_cell_measurement_temperature 293(2)
_cell_measurement_theta_max 15.8
_cell_measurement_theta_min 9.8
_cell_volume 1541.6(4)
_computing_cell_refinement 'CAD-4 Software'
_computing_data_collection 'CAD-4 Software (Enraf Nonius, 1989)'
_computing_data_reduction 'SDP-Plus (Frenz, 1985)'
_computing_molecular_graphics 'ORTEPII (Johnson, 1976)'
_computing_publication_material SHELXL93
_computing_structure_refinement SHELXL93
_computing_structure_solution 'MULTAN11/82 (Main et al., 1982)'
_diffrn_ambient_temperature 293(2)
_diffrn_measurement_device 'Enraf-Nonius CAD-4'
_diffrn_measurement_method 'profile data from \w--2\q scans'
_diffrn_radiation_monochromator 'equatorial mounted graphite'
_diffrn_radiation_source 'fine-focus sealed tube'
_diffrn_radiation_type MoK\a
_diffrn_radiation_wavelength 0.71073
_diffrn_reflns_av_R_equivalents 0.0464
_diffrn_reflns_av_sigmaI/netI 0.0904
_diffrn_reflns_limit_h_max 8
_diffrn_reflns_limit_h_min -6
_diffrn_reflns_limit_k_max 31
_diffrn_reflns_limit_k_min -26
_diffrn_reflns_limit_l_max 20
_diffrn_reflns_limit_l_min -9
_diffrn_reflns_number 6572
_diffrn_reflns_theta_max 35.0
_diffrn_reflns_theta_min 3.24
_diffrn_standards_decay_% 0.3
_diffrn_standards_interval_time 180
_diffrn_standards_number 3
_exptl_absorpt_coefficient_mu 2.454
_exptl_absorpt_correction_T_max 0.78
_exptl_absorpt_correction_T_min 0.56
_exptl_absorpt_correction_type '\y scan (North, Phillips & Mathews, 1968)'
_exptl_crystal_colour colourless
_exptl_crystal_density_diffrn 1.544
_exptl_crystal_density_method 'not measured'
_exptl_crystal_description plate
_exptl_crystal_F_000 728
_exptl_crystal_size_max 0.30
_exptl_crystal_size_mid 0.30
_exptl_crystal_size_min 0.10
_refine_diff_density_max .421
_refine_diff_density_min -.342
_refine_ls_extinction_coef 0.0048(6)
_refine_ls_extinction_method 'SHELXL93 (Sheldrick, 1993)'
_refine_ls_goodness_of_fit_all 1.060
_refine_ls_goodness_of_fit_obs 1.083
_refine_ls_hydrogen_treatment 'H atoms riding'
_refine_ls_matrix_type full
_refine_ls_number_parameters 198
_refine_ls_number_reflns 3157
_refine_ls_number_restraints 0
_refine_ls_restrained_S_all 1.060
_refine_ls_restrained_S_obs 1.083
_refine_ls_R_factor_all 0.1156
_refine_ls_R_factor_obs .0305
_refine_ls_shift/esd_max 0.000
_refine_ls_shift/esd_mean 0.000
_refine_ls_structure_factor_coef Fsqd
_refine_ls_weighting_details 'w = 1/[\s^2^(Fo^2^)+(0.0194P)^2^+1.3453P] where P=(Fo^2^+2Fc^2^)/3'
_refine_ls_weighting_scheme calc
_refine_ls_wR_factor_all 0.0813
_refine_ls_wR_factor_obs .0620
_reflns_number_observed 1844
_reflns_number_total 3157
_reflns_observed_criterion >2sigma(I)
_cod_data_source_file na1285.cif
_cod_data_source_block dpgse
_cod_depositor_comments
;
The following automatic conversions were performed:

'_refine_ls_weighting_scheme' value 'calc w =
1/[\s^2^(Fo^2^)+(0.0194P)^2^+1.3453P] where P=(Fo^2^+2Fc^2^)/3' was
changed to 'calc'. New tag '_refine_ls_weighting_details' was
created. The value of the new tag was set to 'w =
1/[\s^2^(Fo^2^)+(0.0194P)^2^+1.3453P] where P=(Fo^2^+2Fc^2^)/3'.

Automatic conversion script
Id: cif_fix_values 3143 2015-03-26 13:38:13Z robertas 
;
_cod_original_sg_symbol_H-M 'P 21/n'
_cod_database_code 2006418

loop_
_symmetry_equiv_pos_as_xyz
'x, y, z'
'x+1/2, -y+1/2, z+1/2'
'-x, -y, -z'
'-x-1/2, y-1/2, -z-1/2'

loop_
_atom_site_aniso_label
_atom_site_aniso_U_11
_atom_site_aniso_U_22
_atom_site_aniso_U_33
_atom_site_aniso_U_12
_atom_site_aniso_U_13
_atom_site_aniso_U_23
Se .0335(2) .0413(2) .0262(2) -.0029(2) .00620(14) -.0069(2)
O1 .0417(14) .0494(14) .0339(13) -.0149(11) .0144(11) -.0110(11)
O2 .0270(12) .0486(14) .0376(13) -.0002(10) .0058(10) -.0023(10)
O3 .054(2) .0375(13) .074(2) .0033(13) .0061(15) .0036(13)
O4 .062(3) .068(2) .125(3) -.027(2) .023(3) -.019(2)
N1 .0319(15) .042(2) .0240(13) -.0093(13) .0084(12) -.0062(12)
N3 .036(2) .042(2) .0300(15) -.0126(14) .0158(13) -.0117(13)
N2 .037(2) .046(2) .0296(14) -.0159(14) .0163(13) -.0102(13)
C1 .026(2) .036(2) .028(2) .0020(14) .0079(15) -.0047(15)
C2 .030(2) .033(2) .026(2) -.0005(15) .0090(15) -.0069(14)
C3 .030(2) .035(2) .042(2) .002(2) .002(2) .000(2)
C4 .033(2) .042(2) .067(3) -.006(2) .011(2) .002(2)
C5 .059(3) .048(2) .055(2) -.013(2) .029(2) -.001(2)
C6 .071(3) .048(2) .032(2) -.012(2) .010(2) .002(2)
C7 .047(2) .047(2) .030(2) -.008(2) -.002(2) -.001(2)
C8 .033(2) .035(2) .0237(15) -.0067(15) .0045(15) -.0005(13)
C9 .044(2) .039(2) .034(2) .002(2) .004(2) -.001(2)
C10 .077(3) .035(2) .040(2) -.003(2) .000(2) .000(2)
C11 .074(3) .046(2) .043(2) -.026(2) .001(2) .006(2)
C12 .043(2) .060(3) .042(2) -.018(2) .007(2) .011(2)
C13 .041(2) .039(2) .035(2) -.004(2) .007(2) .005(2)

loop_
_atom_site_label
_atom_site_fract_x
_atom_site_fract_y
_atom_site_fract_z
_atom_site_U_iso_or_equiv
_atom_site_thermal_displace_type
_atom_site_calc_flag
_atom_site_refinement_flags
_atom_site_occupancy
_atom_site_disorder_group
_atom_site_type_symbol
Se .19012(5) .14832(2) -.02029(2) .03346(13) Uani d . 1 . Se
O1 .3487(3) .20738(12) .0357(2) .0411(6) Uani d . 1 . O
O2 -.0422(3) .16349(11) .0289(2) .0376(6) Uani d . 1 . O
O3 .2701(4) .07616(12) .0591(2) .0552(7) Uani d . 1 . O
H18 .253(7) .0405(2) .0242(11) .083 Uiso calc R 1 . H
O4 .6990(5) .0509(2) .0389(4) .0840(13) Uani d . 1 . O
H16 .781(9) .075(3) .043(5) .126 Uiso d . 1 . H
H17 .617(10) .056(4) .048(7) .126 Uiso d . 1 . H
N1 -.0014(4) .19933(13) .2501(2) .0323(6) Uani d . 1 . N
H1 -.0042(4) .19032(13) .1832(2) .048 Uiso calc R 1 . H
N3 .2628(4) .27423(14) .2159(2) .0355(7) Uani d . 1 . N
H2 .2684(4) .25177(14) .1572(2) .053 Uiso calc R 1 . H
N2 .1421(4) .27042(14) .3851(2) .0370(7) Uani d . 1 . N
H14 .2309(4) .30201(14) .4060(2) .056 Uiso calc R 1 . H
H15 .0582(4) .25315(14) .4290(2) .056 Uiso calc R 1 . H
C1 .1347(5) .2485(2) .2860(2) .0298(7) Uani d . 1 . C
C2 -.1405(5) .1607(2) .3101(2) .0295(7) Uani d . 1 . C
C3 -.3431(5) .1490(2) .2657(3) .0360(8) Uani d . 1 . C
H3 -.3837(5) .1669(2) .1989(3) .054 Uiso calc R 1 . H
C4 -.4840(6) .1110(2) .3206(3) .0473(10) Uani d . 1 . C
H4 -.6191(6) .1030(2) .2904(3) .071 Uiso calc R 1 . H
C5 -.4261(7) .0850(2) .4193(3) .0529(10) Uani d . 1 . C
H5 -.5232(7) .0607(2) .4570(3) .079 Uiso calc R 1 . H
C6 -.2242(6) .0949(2) .4626(3) .0501(10) Uani d . 1 . C
H6 -.1845(6) .0762(2) .5289(3) .075 Uiso calc R 1 . H
C7 -.0807(6) .1320(2) .4088(3) .0415(9) Uani d . 1 . C
H7 .0560(6) .1380(2) .4383(3) .062 Uiso calc R 1 . H
C8 .3906(5) .3343(2) .2274(2) .0305(7) Uani d . 1 . C
C9 .3214(6) .3957(2) .2706(3) .0387(8) Uani d . 1 . C
H9 .1887(6) .3980(2) .2973(3) .058 Uiso calc R 1 . H
C10 .4509(7) .4532(2) .2738(3) .0508(10) Uani d . 1 . C
H10 .4062(7) .4939(2) .3049(3) .076 Uiso calc R 1 . H
C11 .6441(7) .4512(2) .2319(3) .0545(11) Uani d . 1 . C
H11 .7292(7) .4905(2) .2338(3) .082 Uiso calc R 1 . H
C12 .7113(6) .3910(2) .1871(3) .0482(10) Uani d . 1 . C
H12 .8418(6) .3897(2) .1579(3) .072 Uiso calc R 1 . H
C13 .5864(5) .3322(2) .1849(3) .0380(8) Uani d . 1 . C
H13 .6335(5) .2914(2) .1552(3) .057 Uiso calc R 1 . H

loop_
_atom_type_symbol
_atom_type_description
_atom_type_scat_dispersion_real
_atom_type_scat_dispersion_imag
_atom_type_scat_source
Se Se -.0929 2.2259 'International Tables Vol C Tables 4.2.6.8 and 6.1.1.4'
O O .0106 .0060 'International Tables Vol C Tables 4.2.6.8 and 6.1.1.4'
N N .0061 .0033 'International Tables Vol C Tables 4.2.6.8 and 6.1.1.4'
C C .0033 .0016 'International Tables Vol C Tables 4.2.6.8 and 6.1.1.4'
H H .0000 .0000 'International Tables Vol C Tables 4.2.6.8 and 6.1.1.4'

loop_
_geom_angle_atom_site_label_1
_geom_angle_atom_site_label_2
_geom_angle_atom_site_label_3
_geom_angle
_geom_angle_publ_flag
O1 Se O2 104.62(11) yes
O1 Se O3 98.94(12) yes
O2 Se O3 99.02(12) yes
Se O3 H18 109.47(9) no
H16 O4 H17 126.(10) no
C1 N1 C2 127.2(3) yes
C1 N1 H1 116.4(2) no
C2 N1 H1 116.4(2) no
C1 N3 C8 127.4(3) yes
C1 N3 H2 116.3(2) no
C8 N3 H2 116.3(2) no
C1 N2 H14 120.0(2) no
C1 N2 H15 120.0(2) no
H14 N2 H15 120.0 no
N2 C1 N3 121.5(3) yes
N2 C1 N1 121.9(3) yes
N3 C1 N1 116.6(3) yes
C3 C2 C7 119.2(3) no
C3 C2 N1 117.8(3) yes
C7 C2 N1 122.9(3) yes
C4 C3 C2 120.0(3) no
C4 C3 H3 120.0(2) no
C2 C3 H3 120.0(2) no
C5 C4 C3 120.4(3) no
C5 C4 H4 119.8(2) no
C3 C4 H4 119.8(2) no
C4 C5 C6 119.9(3) no
C4 C5 H5 120.1(2) no
C6 C5 H5 120.1(2) no
C7 C6 C5 120.7(3) no
C7 C6 H6 119.7(2) no
C5 C6 H6 119.7(2) no
C6 C7 C2 119.8(3) no
C6 C7 H7 120.1(2) no
C2 C7 H7 120.1(2) no
C9 C8 C13 119.6(3) no
C9 C8 N3 122.9(3) yes
C13 C8 N3 117.4(3) yes
C10 C9 C8 119.5(3) no
C10 C9 H9 120.2(2) no
C8 C9 H9 120.2(2) no
C11 C10 C9 121.0(4) no
C11 C10 H10 119.5(2) no
C9 C10 H10 119.5(2) no
C10 C11 C12 119.6(3) no
C10 C11 H11 120.2(2) no
C12 C11 H11 120.2(2) no
C11 C12 C13 120.5(3) no
C11 C12 H12 119.7(2) no
C13 C12 H12 119.7(2) no
C12 C13 C8 119.8(3) no
C12 C13 H13 120.1(2) no
C8 C13 H13 120.1(2) no

loop_
_geom_bond_atom_site_label_1
_geom_bond_atom_site_label_2
_geom_bond_site_symmetry_2
_geom_bond_distance
_geom_bond_publ_flag
Se O1 . 1.649(2) yes
Se O2 . 1.665(2) yes
Se O3 . 1.768(2) yes
O3 H18 . .82 no
O4 H16 . .69(6) no
O4 H17 . .55(7) no
N1 C1 . 1.342(4) yes
N1 C2 . 1.413(4) yes
N1 H1 . .86 no
N3 C1 . 1.335(4) yes
N3 C8 . 1.417(4) yes
N3 H2 . .86 no
N2 C1 . 1.317(4) yes
N2 H14 . .86 no
N2 H15 . .86 no
C2 C3 . 1.389(4) no
C2 C7 . 1.392(4) no
C3 C4 . 1.378(5) no
C3 H3 . .93 no
C4 C5 . 1.370(5) no
C4 H4 . .93 no
C5 C6 . 1.375(5) no
C5 H5 . .93 no
C6 C7 . 1.373(5) no
C6 H6 . .93 no
C7 H7 . .93 no
C8 C9 . 1.385(4) no
C8 C13 . 1.388(5) no
C9 C10 . 1.380(5) no
C9 H9 . .93 no
C10 C11 . 1.370(5) no
C10 H10 . .93 no
C11 C12 . 1.371(5) no
C11 H11 . .93 no
C12 C13 . 1.384(5) no
C12 H12 . .93 no
C13 H13 . .93 no

loop_
_geom_torsion_atom_site_label_1
_geom_torsion_atom_site_label_2
_geom_torsion_atom_site_label_3
_geom_torsion_atom_site_label_4
_geom_torsion
_geom_torsion_publ_flag
C8 N3 C1 N2 -12.8(5) no
C8 N3 C1 N1 167.2(3) no
C2 N1 C1 N2 -5.2(5) no
C2 N1 C1 N3 174.8(3) no
C1 N1 C2 C3 138.7(3) no
C1 N1 C2 C7 -43.9(5) no
C7 C2 C3 C4 1.8(5) no
N1 C2 C3 C4 179.3(3) no
C2 C3 C4 C5 0.5(5) no
C3 C4 C5 C6 -2.1(6) no
C4 C5 C6 C7 1.5(6) no
C5 C6 C7 C2 0.7(5) no
C3 C2 C7 C6 -2.3(5) no
N1 C2 C7 C6 -179.7(3) no
C1 N3 C8 C9 -42.0(5) no
C1 N3 C8 C13 143.4(3) no
C13 C8 C9 C10 -2.0(5) no
N3 C8 C9 C10 -176.5(3) no
C8 C9 C10 C11 2.0(5) no
C9 C10 C11 C12 -0.7(5) no
C10 C11 C12 C13 -0.7(5) no
C11 C12 C13 C8 0.7(5) no
C9 C8 C13 C12 0.6(5) no
N3 C8 C13 C12 175.4(3) no

loop_
_cod_related_entry_id
_cod_related_entry_database
_cod_related_entry_code
1 ChemSpider 30652177
